data_1564661
loop_
_publ_author_name
'Wang, Lu'
'Shi, Fuxing'
'Qi, Chaorong'
'Xu, Wenjie'
'Xiong, Wenfang'
'Kang, Bangxiong'
'Jiang, Huanfeng'

_publ_section_title
;
 Stereodivergent synthesis of \b-iodoenol carbamates with CO2via
 photocatalysis
;
_journal_issue 35
_journal_name_full 'Chemical Science'
_journal_page_first 11821
_journal_page_last 11830
_journal_paper_doi 10.1039/D1SC03366B
_journal_volume 12
_journal_year 2021
_chemical_formula_moiety 'C13 H15 I N2 O4'
_chemical_formula_sum 'C13 H15 I N2 O4'
_chemical_formula_weight 390.17
_space_group_crystal_system monoclinic
_space_group_IT_number 14
_space_group_name_Hall '-P 2ybc'
_space_group_name_H-M_alt 'P 1 21/c 1'
_atom_sites_solution_hydrogens geom
_atom_sites_solution_primary dual
_audit_block_doi 10.5517/ccdc.csd.cc26j8vw
_audit_creation_date 2019-06-11
_audit_creation_method
;
Olex2 1.2
(compiled 2018.05.29 svn.r3508 for OlexSys, GUI svn.r5506)
;
_audit_update_record
;
2020-10-30 deposited with the CCDC.	2021-08-03 downloaded from the CCDC.
;
_cell_angle_alpha 90
_cell_angle_beta 95.3680(10)
_cell_angle_gamma 90
_cell_formula_units_Z 4
_cell_length_a 13.0208(5)
_cell_length_b 12.6688(5)
_cell_length_c 8.9165(3)
_cell_measurement_reflns_used 4978
_cell_measurement_temperature 100
_cell_measurement_theta_max 27.154
_cell_measurement_theta_min 2.801
_cell_volume 1464.40(9)
_computing_cell_refinement 'SAINT V8.38A (?, 2016)'
_computing_data_reduction 'SAINT V8.38A (?, 2016)'
_computing_molecular_graphics 'Olex2 (Dolomanov et al., 2009)'
_computing_publication_material 'Olex2 (Dolomanov et al., 2009)'
_computing_structure_refinement 'ShelXL (Sheldrick, 2015)'
_computing_structure_solution 'ShelXT (Sheldrick, 2015)'
_diffrn_ambient_temperature 100.0
_diffrn_measured_fraction_theta_full 0.999
_diffrn_measured_fraction_theta_max 0.998
_diffrn_measurement_device_type 'Bruker APEX-II CCD'
_diffrn_radiation_type MoK\a
_diffrn_radiation_wavelength 0.71073
_diffrn_reflns_av_R_equivalents 0.0638
_diffrn_reflns_av_unetI/netI 0.0562
_diffrn_reflns_Laue_measured_fraction_full 0.999
_diffrn_reflns_Laue_measured_fraction_max 0.998
_diffrn_reflns_limit_h_max 16
_diffrn_reflns_limit_h_min -16
_diffrn_reflns_limit_k_max 16
_diffrn_reflns_limit_k_min -16
_diffrn_reflns_limit_l_max 10
_diffrn_reflns_limit_l_min -11
_diffrn_reflns_number 14030
_diffrn_reflns_point_group_measured_fraction_full 0.999
_diffrn_reflns_point_group_measured_fraction_max 0.998
_diffrn_reflns_theta_full 25.242
_diffrn_reflns_theta_max 27.484
_diffrn_reflns_theta_min 2.248
_exptl_absorpt_coefficient_mu 2.201
_exptl_absorpt_correction_T_max 0.7456
_exptl_absorpt_correction_T_min 0.5776
_exptl_absorpt_correction_type multi-scan
_exptl_absorpt_process_details
'SADABS-2016/2 (Bruker,2016/2) was used for absorption correction. wR2(int) was 0.0956 before and 0.0557 after correction. The Ratio of minimum to maximum transmission is 0.7747. The \l/2 correction factor is Not present.'
_exptl_crystal_colour colourless
_exptl_crystal_colour_primary colourless
_exptl_crystal_density_diffrn 1.770
_exptl_crystal_description block
_exptl_crystal_F_000 768
_exptl_crystal_size_max 0.12
_exptl_crystal_size_mid 0.08
_exptl_crystal_size_min 0.05
_refine_diff_density_max 0.826
_refine_diff_density_min -0.699
_refine_diff_density_rms 0.139
_refine_ls_extinction_method none
_refine_ls_goodness_of_fit_ref 1.037
_refine_ls_hydrogen_treatment constr
_refine_ls_matrix_type full
_refine_ls_number_parameters 183
_refine_ls_number_reflns 3357
_refine_ls_number_restraints 0
_refine_ls_restrained_S_all 1.037
_refine_ls_R_factor_all 0.0617
_refine_ls_R_factor_gt 0.0368
_refine_ls_shift/su_max 0.004
_refine_ls_shift/su_mean 0.001
_refine_ls_structure_factor_coef Fsqd
_refine_ls_weighting_details 'w=1/[\s^2^(Fo^2^)+(0.0121P)^2^+2.6193P] where P=(Fo^2^+2Fc^2^)/3'
_refine_ls_weighting_scheme calc
_refine_ls_wR_factor_gt 0.0610
_refine_ls_wR_factor_ref 0.0701
_reflns_Friedel_coverage 0.000
_reflns_number_gt 2553
_reflns_number_total 3357
_reflns_threshold_expression 'I > 2\s(I)'
_cod_data_source_file d1sc03366b2.cif
_cod_data_source_block 22019681wl1_0m
_cod_database_code 1564661
_shelx_shelxl_version_number 2018/3
_shelx_space_group_comment
;
The symmetry employed for this shelxl refinement is uniquely defined
by the following loop, which should always be used as a source of
symmetry information in preference to the above space-group names.
They are only intended as comments.
;
_shelx_estimated_absorpt_t_max 0.898
_shelx_estimated_absorpt_t_min 0.778
_olex2_refinement_description
;
1. Fixed Uiso
 At 1.2 times of:
  All C(H) groups, All C(H,H) groups
 At 1.5 times of:
  All C(H,H,H) groups
2.a Secondary CH2 refined with riding coordinates:
 C3(H3A,H3B), C2(H2A,H2B)
2.b Aromatic/amide H refined with riding coordinates:
 C13(H13), C9(H9), C10(H10), C12(H12), C7(H7)
2.c Idealised Me refined as rotating group:
 C4(H4A,H4B,H4C), C1(H1A,H1B,H1C)
;
_olex2_submission_special_instructions 'No special instructions were received'

loop_
_space_group_symop_operation_xyz
'x, y, z'
'-x, y+1/2, -z+1/2'
'-x, -y, -z'
'x, -y-1/2, z-1/2'

loop_
_atom_site_label
_atom_site_type_symbol
_atom_site_fract_x
_atom_site_fract_y
_atom_site_fract_z
_atom_site_U_iso_or_equiv
_atom_site_adp_type
_atom_site_occupancy
_atom_site_site_symmetry_order
_atom_site_calc_flag
_atom_site_refinement_flags_posn
_atom_site_refinement_flags_adp
_atom_site_refinement_flags_occupancy
_atom_site_disorder_assembly
_atom_site_disorder_group
I1 I 0.85100(2) -0.06463(2) 0.53071(3) 0.02451(9) Uani 1 1 d . . . . .
O2 O 0.72599(18) 0.1382(2) 0.4046(3) 0.0203(6) Uani 1 1 d . . . . .
O1 O 0.62235(19) 0.1577(2) 0.5950(3) 0.0222(6) Uani 1 1 d . . . . .
O3 O 0.9407(2) 0.6470(2) 0.6471(3) 0.0342(7) Uani 1 1 d . . . . .
O4 O 0.8202(2) 0.6721(2) 0.4663(3) 0.0363(7) Uani 1 1 d . . . . .
N1 N 0.5556(2) 0.1205(2) 0.3546(3) 0.0188(7) Uani 1 1 d . . . . .
N2 N 0.8732(3) 0.6143(3) 0.5521(4) 0.0267(8) Uani 1 1 d . . . . .
C11 C 0.8571(3) 0.4995(3) 0.5404(4) 0.0214(8) Uani 1 1 d . . . . .
C13 C 0.8939(3) 0.3270(3) 0.6339(4) 0.0211(8) Uani 1 1 d . . . . .
H13 H 0.929698 0.281170 0.705139 0.025 Uiso 1 1 calc R . . . .
C9 C 0.7728(3) 0.3532(3) 0.4156(4) 0.0217(9) Uani 1 1 d . . . . .
H9 H 0.725850 0.325680 0.337379 0.026 Uiso 1 1 calc R . . . .
C8 C 0.8253(3) 0.2841(3) 0.5191(4) 0.0181(8) Uani 1 1 d . . . . .
C10 C 0.7886(3) 0.4605(3) 0.4263(4) 0.0214(9) Uani 1 1 d . . . . .
H10 H 0.752885 0.507091 0.356003 0.026 Uiso 1 1 calc R . . . .
C12 C 0.9103(3) 0.4343(3) 0.6454(4) 0.0210(8) Uani 1 1 d . . . . .
H12 H 0.956912 0.462726 0.723291 0.025 Uiso 1 1 calc R . . . .
C5 C 0.6310(3) 0.1406(3) 0.4626(4) 0.0181(8) Uani 1 1 d . . . . .
C7 C 0.8741(3) 0.0963(3) 0.5636(4) 0.0232(9) Uani 1 1 d . . . . .
H7 H 0.933821 0.118520 0.624777 0.028 Uiso 1 1 calc R . . . .
C6 C 0.8098(3) 0.1699(3) 0.5038(4) 0.0205(8) Uani 1 1 d . . . . .
C3 C 0.5737(3) 0.0997(3) 0.1975(4) 0.0228(9) Uani 1 1 d . . . . .
H3A H 0.635474 0.139160 0.172575 0.027 Uiso 1 1 calc R . . . .
H3B H 0.513957 0.125186 0.130463 0.027 Uiso 1 1 calc R . . . .
C2 C 0.4489(3) 0.1160(3) 0.3939(5) 0.0248(9) Uani 1 1 d . . . . .
H2A H 0.448724 0.103302 0.503417 0.030 Uiso 1 1 calc R . . . .
H2B H 0.412838 0.056249 0.340165 0.030 Uiso 1 1 calc R . . . .
C4 C 0.5894(3) -0.0165(3) 0.1699(4) 0.0278(9) Uani 1 1 d . . . . .
H4A H 0.599926 -0.027834 0.063727 0.042 Uiso 1 1 calc GR . . . .
H4B H 0.528413 -0.055807 0.194751 0.042 Uiso 1 1 calc GR . . . .
H4C H 0.650110 -0.041369 0.233432 0.042 Uiso 1 1 calc GR . . . .
C1 C 0.3917(3) 0.2172(3) 0.3527(5) 0.0365(11) Uani 1 1 d . . . . .
H1A H 0.393056 0.230708 0.244696 0.055 Uiso 1 1 calc GR . . . .
H1B H 0.425003 0.275874 0.410112 0.055 Uiso 1 1 calc GR . . . .
H1C H 0.320058 0.210731 0.376651 0.055 Uiso 1 1 calc GR . . . .

loop_
_atom_site_aniso_label
_atom_site_aniso_U_11
_atom_site_aniso_U_22
_atom_site_aniso_U_33
_atom_site_aniso_U_23
_atom_site_aniso_U_13
_atom_site_aniso_U_12
I1 0.02132(14) 0.02380(14) 0.02856(14) -0.00116(13) 0.00322(9) -0.00131(12)
O2 0.0141(13) 0.0283(16) 0.0182(12) -0.0048(12) -0.0002(10) -0.0031(11)
O1 0.0201(14) 0.0260(15) 0.0204(13) -0.0015(12) 0.0020(11) -0.0027(12)
O3 0.0393(18) 0.0296(17) 0.0321(16) -0.0036(14) -0.0044(14) -0.0082(14)
O4 0.0376(18) 0.0294(18) 0.0398(18) 0.0035(15) -0.0069(14) 0.0029(15)
N1 0.0148(16) 0.0215(18) 0.0194(15) -0.0003(14) -0.0022(12) -0.0030(13)
N2 0.030(2) 0.028(2) 0.0229(18) -0.0004(16) 0.0075(16) -0.0017(16)
C11 0.020(2) 0.025(2) 0.0194(18) -0.0020(18) 0.0060(15) -0.0033(18)
C13 0.022(2) 0.025(2) 0.0161(18) 0.0021(17) -0.0006(15) 0.0007(17)
C9 0.019(2) 0.031(2) 0.0152(17) -0.0038(17) 0.0025(15) -0.0062(17)
C8 0.018(2) 0.018(2) 0.0192(18) 0.0011(16) 0.0067(15) -0.0002(15)
C10 0.020(2) 0.030(2) 0.0142(17) 0.0016(16) 0.0009(15) 0.0031(17)
C12 0.019(2) 0.027(2) 0.0163(17) -0.0007(18) -0.0017(14) 0.0000(18)
C5 0.019(2) 0.0140(18) 0.0205(18) -0.0003(16) -0.0003(15) 0.0006(15)
C7 0.021(2) 0.025(2) 0.0231(19) -0.0048(17) 0.0032(16) -0.0074(16)
C6 0.020(2) 0.027(2) 0.0151(17) -0.0010(17) 0.0048(15) 0.0002(17)
C3 0.025(2) 0.024(2) 0.0189(18) 0.0010(16) -0.0041(16) -0.0051(17)
C2 0.019(2) 0.024(2) 0.031(2) 0.0027(18) -0.0023(16) -0.0040(17)
C4 0.031(2) 0.027(2) 0.025(2) -0.0061(19) -0.0015(18) -0.0060(19)
C1 0.027(2) 0.026(2) 0.057(3) 0.008(2) 0.006(2) 0.0038(19)

loop_
_atom_type_symbol
_atom_type_description
_atom_type_scat_dispersion_real
_atom_type_scat_dispersion_imag
_atom_type_scat_source
C C 0.0033 0.0016 'International Tables Vol C Tables 4.2.6.8 and 6.1.1.4'
H H 0.0000 0.0000 'International Tables Vol C Tables 4.2.6.8 and 6.1.1.4'
I I -0.4742 1.8119 'International Tables Vol C Tables 4.2.6.8 and 6.1.1.4'
N N 0.0061 0.0033 'International Tables Vol C Tables 4.2.6.8 and 6.1.1.4'
O O 0.0106 0.0060 'International Tables Vol C Tables 4.2.6.8 and 6.1.1.4'

loop_
_geom_angle_atom_site_label_1
_geom_angle_atom_site_label_2
_geom_angle_atom_site_label_3
_geom_angle
_geom_angle_site_symmetry_1
_geom_angle_site_symmetry_3
_geom_angle_publ_flag
C5 O2 C6 115.4(3) . . ?
C5 N1 C3 123.4(3) . . ?
C5 N1 C2 119.1(3) . . ?
C2 N1 C3 117.5(3) . . ?
O3 N2 C11 118.0(3) . . ?
O4 N2 O3 123.4(4) . . ?
O4 N2 C11 118.6(3) . . ?
C10 C11 N2 118.9(4) . . ?
C10 C11 C12 122.2(4) . . ?
C12 C11 N2 118.9(4) . . ?
C8 C13 H13 119.3 . . ?
C12 C13 H13 119.3 . . ?
C12 C13 C8 121.3(4) . . ?
C8 C9 H9 119.6 . . ?
C10 C9 H9 119.6 . . ?
C10 C9 C8 120.7(4) . . ?
C13 C8 C9 118.4(4) . . ?
C13 C8 C6 121.6(3) . . ?
C9 C8 C6 120.0(3) . . ?
C11 C10 H10 120.5 . . ?
C9 C10 C11 119.1(4) . . ?
C9 C10 H10 120.5 . . ?
C11 C12 H12 120.8 . . ?
C13 C12 C11 118.3(4) . . ?
C13 C12 H12 120.8 . . ?
O1 C5 O2 122.3(3) . . ?
O1 C5 N1 127.3(3) . . ?
N1 C5 O2 110.4(3) . . ?
I1 C7 H7 118.2 . . ?
C6 C7 I1 123.6(3) . . ?
C6 C7 H7 118.2 . . ?
O2 C6 C8 115.8(3) . . ?
C7 C6 O2 118.5(4) . . ?
C7 C6 C8 125.3(4) . . ?
N1 C3 H3A 109.3 . . ?
N1 C3 H3B 109.3 . . ?
N1 C3 C4 111.6(3) . . ?
H3A C3 H3B 108.0 . . ?
C4 C3 H3A 109.3 . . ?
C4 C3 H3B 109.3 . . ?
N1 C2 H2A 109.3 . . ?
N1 C2 H2B 109.3 . . ?
N1 C2 C1 111.4(3) . . ?
H2A C2 H2B 108.0 . . ?
C1 C2 H2A 109.3 . . ?
C1 C2 H2B 109.3 . . ?
C3 C4 H4A 109.5 . . ?
C3 C4 H4B 109.5 . . ?
C3 C4 H4C 109.5 . . ?
H4A C4 H4B 109.5 . . ?
H4A C4 H4C 109.5 . . ?
H4B C4 H4C 109.5 . . ?
C2 C1 H1A 109.5 . . ?
C2 C1 H1B 109.5 . . ?
C2 C1 H1C 109.5 . . ?
H1A C1 H1B 109.5 . . ?
H1A C1 H1C 109.5 . . ?
H1B C1 H1C 109.5 . . ?

loop_
_geom_bond_atom_site_label_1
_geom_bond_atom_site_label_2
_geom_bond_distance
_geom_bond_site_symmetry_2
_geom_bond_publ_flag
I1 C7 2.077(4) . ?
O2 C5 1.385(4) . ?
O2 C6 1.397(4) . ?
O1 C5 1.216(4) . ?
O3 N2 1.234(4) . ?
O4 N2 1.225(4) . ?
N1 C5 1.334(4) . ?
N1 C3 1.466(4) . ?
N1 C2 1.465(5) . ?
N2 C11 1.471(5) . ?
C11 C10 1.380(5) . ?
C11 C12 1.385(5) . ?
C13 H13 0.9500 . ?
C13 C8 1.403(5) . ?
C13 C12 1.378(5) . ?
C9 H9 0.9500 . ?
C9 C8 1.403(5) . ?
C9 C10 1.377(5) . ?
C8 C6 1.465(5) . ?
C10 H10 0.9500 . ?
C12 H12 0.9500 . ?
C7 H7 0.9500 . ?
C7 C6 1.332(5) . ?
C3 H3A 0.9900 . ?
C3 H3B 0.9900 . ?
C3 C4 1.510(5) . ?
C2 H2A 0.9900 . ?
C2 H2B 0.9900 . ?
C2 C1 1.510(5) . ?
C4 H4A 0.9800 . ?
C4 H4B 0.9800 . ?
C4 H4C 0.9800 . ?
C1 H1A 0.9800 . ?
C1 H1B 0.9800 . ?
C1 H1C 0.9800 . ?
